data_4130652
loop_
_publ_author_name
'Johnson, Jacob A.'
'Petersen, Brenna M.'
'Kormos, Attila'
'Echeverr\'ia, Elena'
'Chen, Yu-Sheng'
'Zhang, Jian'

_publ_section_title
;
 A New Approach to Non-Coordinating Anions: Lewis Acid Enhancement of
 Porphyrin Metal Centers in a Zwitterionic Metal-Organic Framework.
;
_journal_issue 32
_journal_name_full 'Journal of the American Chemical Society'
_journal_page_first 10293
_journal_page_last 10298
_journal_paper_doi 10.1021/jacs.6b05626
_journal_volume 138
_journal_year 2016
_chemical_formula_moiety 'C23 H22 Cl N O2 S'
_chemical_formula_sum 'C23 H22 Cl N O2 S'
_chemical_formula_weight 411.93
_space_group_IT_number 14
_space_group_name_Hall '-P 2ybc'
_space_group_name_H-M_alt 'P 1 21/c 1'
_symmetry_cell_setting monoclinic
_symmetry_space_group_name_H-M 'P 1 21/c 1'
_atom_sites_solution_hydrogens geom
_atom_sites_solution_primary direct
_atom_sites_solution_secondary difmap
_audit_creation_method SHELXL-97
_cell_angle_alpha 90.00
_cell_angle_beta 105.3279(11)
_cell_angle_gamma 90.00
_cell_formula_units_Z 4
_cell_length_a 14.1702(5)
_cell_length_b 15.5119(6)
_cell_length_c 9.5178(4)
_cell_measurement_reflns_used 9804
_cell_measurement_temperature 100(2)
_cell_measurement_theta_max 46.811
_cell_measurement_theta_min 5.316
_cell_volume 2017.66(14)
_computing_structure_refinement 'SHELXL-97 (Sheldrick, 1997)'
_computing_structure_solution 'SHELXS-97 (Sheldrick, 1990)'
_diffrn_ambient_temperature 100(2)
_diffrn_measured_fraction_theta_full 0.829
_diffrn_measured_fraction_theta_max 0.829
_diffrn_measurement_device_type 'CCD area detector'
_diffrn_radiation_monochromator graphite
_diffrn_radiation_source 'fine-focus sealed tube'
_diffrn_radiation_type synchrotron
_diffrn_radiation_wavelength 0.41328
_diffrn_reflns_av_R_equivalents 0.0995
_diffrn_reflns_av_sigmaI/netI 0.0564
_diffrn_reflns_limit_h_max 18
_diffrn_reflns_limit_h_min -27
_diffrn_reflns_limit_k_max 31
_diffrn_reflns_limit_k_min -30
_diffrn_reflns_limit_l_max 16
_diffrn_reflns_limit_l_min -17
_diffrn_reflns_number 78583
_diffrn_reflns_theta_full 24.51
_diffrn_reflns_theta_max 24.51
_diffrn_reflns_theta_min 0.87
_exptl_absorpt_coefficient_mu 0.082
_exptl_crystal_colour colorless
_exptl_crystal_density_diffrn 1.356
_exptl_crystal_density_method 'not measured'
_exptl_crystal_description needle
_exptl_crystal_F_000 864
_exptl_crystal_size_max 0.3
_exptl_crystal_size_mid 0.2
_exptl_crystal_size_min 0.1
_refine_diff_density_max 1.217
_refine_diff_density_min -1.076
_refine_diff_density_rms 0.208
_refine_ls_extinction_coef 5.7(2)
_refine_ls_extinction_expression Fc^*^=kFc[1+0.001xFc^2^\l^3^/sin(2\q)]^-1/4^
_refine_ls_extinction_method SHELXL
_refine_ls_goodness_of_fit_ref 1.556
_refine_ls_hydrogen_treatment mixed
_refine_ls_matrix_type full
_refine_ls_number_parameters 336
_refine_ls_number_reflns 14178
_refine_ls_number_restraints 96
_refine_ls_restrained_S_all 1.551
_refine_ls_R_factor_all 0.0871
_refine_ls_R_factor_gt 0.0648
_refine_ls_shift/su_max 0.008
_refine_ls_shift/su_mean 0.001
_refine_ls_structure_factor_coef Fsqd
_refine_ls_weighting_details 'calc w=1/[\s^2^(Fo^2^)+(0.1020P)^2^+0.0000P] where P=(Fo^2^+2Fc^2^)/3'
_refine_ls_weighting_scheme calc
_refine_ls_wR_factor_gt 0.2066
_refine_ls_wR_factor_ref 0.2296
_reflns_number_gt 11327
_reflns_number_total 14178
_reflns_threshold_expression >2sigma(I)
_cod_data_source_file ja6b05626_si_007.cif
_cod_data_source_block C23_H22_Cl_N_O2_S
_cod_original_sg_symbol_H-M P21/c
_cod_database_code 4130652

loop_
_symmetry_equiv_pos_as_xyz
'x, y, z'
'-x, y+1/2, -z+1/2'
'-x, -y, -z'
'x, -y-1/2, z-1/2'

loop_
_atom_site_label
_atom_site_type_symbol
_atom_site_fract_x
_atom_site_fract_y
_atom_site_fract_z
_atom_site_U_iso_or_equiv
_atom_site_adp_type
_atom_site_occupancy
_atom_site_symmetry_multiplicity
_atom_site_calc_flag
_atom_site_refinement_flags
_atom_site_disorder_assembly
_atom_site_disorder_group
S1 S 0.124915(14) 0.366604(13) 0.91812(2) 0.02083(8) Uani 1 1 d . B .
Cl1 Cl 0.656061(19) 0.33822(2) 0.90409(3) 0.03649(9) Uani 1 1 d . . .
N1 N 0.21874(5) 0.39131(5) 1.05188(8) 0.02249(13) Uani 1 1 d . . .
C11 C 0.38009(6) 0.32725(5) 1.05639(9) 0.01978(13) Uani 1 1 d . . .
O2 O 0.08274(6) 0.44699(5) 0.85709(8) 0.02740(14) Uani 1 1 d . . .
O1 O 0.15958(5) 0.30596(6) 0.82997(8) 0.03005(15) Uani 1 1 d . . .
C17 C 0.03857(6) 0.31502(5) 0.99166(8) 0.02066(13) Uani 1 1 d . . .
C22 C -0.02020(6) 0.36428(6) 1.05745(10) 0.02460(15) Uani 1 1 d . B .
H22A H -0.0145 0.4253 1.0610 0.030 Uiso 1 1 calc R . .
C4 C 0.29122(6) 0.32426(5) 1.11724(9) 0.02146(14) Uani 1 1 d . B .
H4A H 0.2598 0.2662 1.0975 0.026 Uiso 1 1 calc R A 1
C14 C 0.54929(6) 0.33359(6) 0.96131(10) 0.02491(15) Uani 1 1 d . B .
C13 C 0.53827(6) 0.26825(6) 1.05495(10) 0.02596(16) Uani 1 1 d . . .
H13A H 0.5879 0.2260 1.0866 0.031 Uiso 1 1 calc R B .
C12 C 0.45318(6) 0.26548(6) 1.10189(10) 0.02383(15) Uani 1 1 d . B .
H12A H 0.4449 0.2208 1.1659 0.029 Uiso 1 1 calc R . .
C16 C 0.39312(7) 0.39151(6) 0.96196(11) 0.02664(16) Uani 1 1 d . B .
H16A H 0.3436 0.4338 0.9298 0.032 Uiso 1 1 calc R . .
C15 C 0.47765(7) 0.39522(6) 0.91328(11) 0.02859(17) Uani 1 1 d . . .
H15A H 0.4858 0.4393 0.8483 0.034 Uiso 1 1 calc R B .
C18 C 0.02902(7) 0.22575(6) 0.98385(11) 0.02780(17) Uani 1 1 d . B .
H18A H 0.0685 0.1925 0.9377 0.033 Uiso 1 1 calc R . .
C20 C -0.09726(7) 0.23344(8) 1.11273(11) 0.0324(2) Uani 1 1 d . B .
C21 C -0.08710(7) 0.32292(8) 1.11772(11) 0.03070(19) Uani 1 1 d . . .
H21A H -0.1268 0.3563 1.1634 0.037 Uiso 1 1 calc R B .
C19 C -0.03861(8) 0.18591(7) 1.04395(13) 0.0337(2) Uani 1 1 d . . .
H19A H -0.0453 0.1250 1.0383 0.040 Uiso 1 1 calc R B .
C23 C -0.16973(10) 0.18981(12) 1.17822(14) 0.0468(3) Uani 1 1 d . . .
H23A H -0.2039 0.2332 1.2212 0.070 Uiso 1 1 calc R B .
H23B H -0.1354 0.1496 1.2540 0.070 Uiso 1 1 calc R . .
H23C H -0.2172 0.1581 1.1023 0.070 Uiso 1 1 calc R . .
C1A C 0.2141(7) 0.4580(5) 1.1632(11) 0.0192(11) Uani 0.381(3) 1 d P B 1
H1AA H 0.1479 0.4837 1.1436 0.023 Uiso 0.381(3) 1 calc PR B 1
H1AB H 0.2626 0.5043 1.1662 0.023 Uiso 0.381(3) 1 calc PR B 1
C2A C 0.23851(16) 0.40631(14) 1.3042(2) 0.0220(4) Uani 0.381(3) 1 d P B 1
H2AA H 0.1793 0.3724 1.3085 0.026 Uiso 0.381(3) 1 calc PR B 1
C3A C 0.3197(6) 0.3412(8) 1.2821(12) 0.0210(11) Uani 0.381(3) 1 d P B 1
H3AA H 0.3857 0.3672 1.3144 0.025 Uiso 0.381(3) 1 calc PR B 1
H3AB H 0.3187 0.2871 1.3370 0.025 Uiso 0.381(3) 1 calc PR B 1
C5A C 0.26801(18) 0.46299(15) 1.4393(2) 0.0224(4) Uani 0.381(3) 1 d PU B 1
C6A C 0.2089(3) 0.46776(17) 1.5351(4) 0.0318(6) Uani 0.381(3) 1 d PU B 1
H6AA H 0.1506 0.4344 1.5163 0.038 Uiso 0.381(3) 1 calc PR B 1
C7A C 0.2333(5) 0.5199(3) 1.6566(5) 0.0389(9) Uani 0.381(3) 1 d PU B 1
H7AA H 0.1910 0.5226 1.7191 0.047 Uiso 0.381(3) 1 calc PR B 1
C8A C 0.3164(7) 0.5675(6) 1.6887(10) 0.0387(15) Uani 0.381(3) 1 d PU B 1
H8AA H 0.3340 0.6016 1.7746 0.046 Uiso 0.381(3) 1 calc PR B 1
C9A C 0.3778(4) 0.5653(4) 1.5891(6) 0.0407(12) Uani 0.381(3) 1 d PU B 1
H9AA H 0.4353 0.5995 1.6068 0.049 Uiso 0.381(3) 1 calc PR B 1
C10A C 0.3518(2) 0.5130(2) 1.4685(3) 0.0290(5) Uani 0.381(3) 1 d PU B 1
H10A H 0.3924 0.5111 1.4035 0.035 Uiso 0.381(3) 1 calc PR B 1
C1B C 0.2079(5) 0.4561(4) 1.1570(8) 0.0274(11) Uani 0.619(3) 1 d P B 2
H1BA H 0.1502 0.4444 1.1941 0.033 Uiso 0.619(3) 1 calc PR B 2
H1BB H 0.2027 0.5148 1.1149 0.033 Uiso 0.619(3) 1 calc PR B 2
C2B C 0.30664(10) 0.44373(9) 1.27983(14) 0.0223(3) Uani 0.619(3) 1 d P B 2
H2BA H 0.3611 0.4703 1.2459 0.027 Uiso 0.619(3) 1 calc PR B 2
C3B C 0.3174(5) 0.3501(5) 1.2794(7) 0.0258(10) Uani 0.619(3) 1 d P B 2
H3BA H 0.2725 0.3221 1.3295 0.031 Uiso 0.619(3) 1 calc PR B 2
H3BB H 0.3854 0.3330 1.3288 0.031 Uiso 0.619(3) 1 calc PR B 2
C5B C 0.30576(11) 0.48365(9) 1.42486(15) 0.0230(3) Uani 0.619(3) 1 d PU B 2
C6B C 0.23335(16) 0.46343(14) 1.4939(2) 0.0366(4) Uani 0.619(3) 1 d PU B 2
H6BA H 0.1842 0.4228 1.4504 0.044 Uiso 0.619(3) 1 calc PR B 2
C7B C 0.2318(2) 0.5015(3) 1.6246(3) 0.0403(6) Uani 0.619(3) 1 d PU B 2
H7BA H 0.1823 0.4865 1.6708 0.048 Uiso 0.619(3) 1 calc PR B 2
C8B C 0.3019(4) 0.5609(4) 1.6871(6) 0.0382(10) Uani 0.619(3) 1 d PU B 2
H8BA H 0.2988 0.5896 1.7739 0.046 Uiso 0.619(3) 1 calc PR B 2
C9B C 0.3777(2) 0.5792(2) 1.6239(3) 0.0313(4) Uani 0.619(3) 1 d PU B 2
H9BA H 0.4288 0.6172 1.6709 0.038 Uiso 0.619(3) 1 calc PR B 2
C10B C 0.37809(12) 0.54161(12) 1.49193(16) 0.0240(3) Uani 0.619(3) 1 d PU B 2
H10B H 0.4285 0.5557 1.4470 0.029 Uiso 0.619(3) 1 calc PR B 2

loop_
_atom_site_aniso_label
_atom_site_aniso_U_11
_atom_site_aniso_U_22
_atom_site_aniso_U_33
_atom_site_aniso_U_23
_atom_site_aniso_U_13
_atom_site_aniso_U_12
S1 0.01841(11) 0.02567(12) 0.01769(11) -0.00230(6) 0.00351(7) 0.00294(5)
Cl1 0.02487(12) 0.05051(18) 0.03703(15) -0.00498(10) 0.01336(10) -0.00120(9)
N1 0.0181(3) 0.0260(3) 0.0217(3) -0.0036(2) 0.0023(2) 0.0014(2)
C11 0.0181(3) 0.0210(3) 0.0185(3) -0.0014(2) 0.0018(2) 0.0006(2)
O2 0.0294(3) 0.0291(3) 0.0228(3) 0.0045(2) 0.0052(2) 0.0053(2)
O1 0.0252(3) 0.0395(4) 0.0253(3) -0.0106(3) 0.0066(2) 0.0056(3)
C17 0.0174(3) 0.0223(3) 0.0203(3) -0.0012(2) 0.0015(2) 0.0022(2)
C22 0.0206(3) 0.0278(3) 0.0258(4) -0.0029(3) 0.0068(3) 0.0013(2)
C4 0.0192(3) 0.0223(3) 0.0219(3) -0.0004(2) 0.0036(2) -0.0008(2)
C14 0.0197(3) 0.0314(4) 0.0234(3) -0.0051(3) 0.0053(2) -0.0003(2)
C13 0.0204(3) 0.0303(4) 0.0248(3) -0.0008(3) 0.0018(2) 0.0055(3)
C12 0.0215(3) 0.0249(3) 0.0233(3) 0.0020(3) 0.0027(2) 0.0032(2)
C16 0.0251(3) 0.0264(3) 0.0300(4) 0.0064(3) 0.0101(3) 0.0050(3)
C15 0.0269(4) 0.0300(4) 0.0310(4) 0.0051(3) 0.0115(3) 0.0024(3)
C18 0.0250(4) 0.0232(3) 0.0315(4) -0.0015(3) 0.0009(3) 0.0014(3)
C20 0.0243(4) 0.0437(5) 0.0243(4) 0.0055(3) -0.0020(3) -0.0112(3)
C21 0.0218(3) 0.0439(5) 0.0267(4) -0.0030(3) 0.0068(3) -0.0047(3)
C19 0.0296(4) 0.0288(4) 0.0369(5) 0.0041(4) -0.0014(4) -0.0053(3)
C23 0.0324(5) 0.0682(9) 0.0358(5) 0.0123(6) 0.0021(4) -0.0217(6)
C1A 0.0199(16) 0.0157(16) 0.0193(19) -0.0046(13) 0.0004(13) 0.0048(14)
C2A 0.0229(8) 0.0225(8) 0.0223(8) -0.0030(6) 0.0090(6) -0.0040(6)
C3A 0.0198(17) 0.0190(15) 0.024(2) 0.0052(11) 0.0058(13) -0.0022(13)
C5A 0.0242(9) 0.0244(8) 0.0187(8) -0.0009(6) 0.0061(7) -0.0065(7)
C6A 0.0426(14) 0.0275(10) 0.0329(12) -0.0067(9) 0.0232(11) -0.0116(9)
C7A 0.062(2) 0.0370(18) 0.0200(16) -0.0042(12) 0.0142(15) -0.0069(15)
C8A 0.051(3) 0.0286(15) 0.023(2) -0.0043(12) -0.0138(17) -0.0090(19)
C9A 0.0377(19) 0.041(2) 0.033(2) 0.0039(16) -0.0089(17) -0.0181(17)
C10A 0.0278(11) 0.0316(11) 0.0258(10) -0.0009(9) 0.0039(8) -0.0099(10)
C1B 0.0258(15) 0.0296(17) 0.0233(16) -0.0042(11) 0.0006(10) -0.0065(10)
C2B 0.0230(5) 0.0248(5) 0.0190(5) -0.0001(4) 0.0054(4) -0.0052(4)
C3B 0.0322(15) 0.028(2) 0.0173(11) 0.0036(10) 0.0062(8) 0.0063(10)
C5B 0.0235(6) 0.0261(5) 0.0199(5) -0.0004(4) 0.0065(4) -0.0054(5)
C6B 0.0391(9) 0.0466(10) 0.0284(8) -0.0055(7) 0.0165(7) -0.0184(7)
C7B 0.0448(11) 0.0562(18) 0.0243(11) -0.0030(9) 0.0172(9) -0.0105(11)
C8B 0.0421(17) 0.054(3) 0.0196(13) -0.0053(11) 0.0093(13) 0.0043(14)
C9B 0.0307(9) 0.0362(11) 0.0238(10) -0.0068(7) 0.0014(8) 0.0012(7)
C10B 0.0220(6) 0.0263(6) 0.0223(6) -0.0025(5) 0.0033(4) -0.0016(5)

loop_
_atom_type_symbol
_atom_type_description
_atom_type_scat_dispersion_real
_atom_type_scat_dispersion_imag
_atom_type_scat_source
C C 0.0015 0.0009 'International Tables Vol C Tables 4.2.6.8 and 6.1.1.4'
H H 0.0000 0.0000 'International Tables Vol C Tables 4.2.6.8 and 6.1.1.4'
N N 0.0030 0.0019 'International Tables Vol C Tables 4.2.6.8 and 6.1.1.4'
O O 0.0056 0.0036 'International Tables Vol C Tables 4.2.6.8 and 6.1.1.4'
S S 0.0826 0.0763 'International Tables Vol C Tables 4.2.6.8 and 6.1.1.4'
Cl Cl 0.0998 0.0984 'International Tables Vol C Tables 4.2.6.8 and 6.1.1.4'

loop_
_geom_angle_atom_site_label_1
_geom_angle_atom_site_label_2
_geom_angle_atom_site_label_3
_geom_angle
O1 S1 O2 120.26(5)
O1 S1 N1 106.13(4)
O2 S1 N1 106.18(4)
O1 S1 C17 108.52(5)
O2 S1 C17 107.30(4)
N1 S1 C17 107.90(4)
C1B N1 C4 112.6(3)
C1B N1 C1A 3.4(7)
C4 N1 C1A 110.2(3)
C1B N1 S1 119.3(3)
C4 N1 S1 119.82(6)
C1A N1 S1 122.6(4)
C16 C11 C12 118.71(8)
C16 C11 C4 122.32(7)
C12 C11 C4 118.90(7)
C18 C17 C22 120.54(8)
C18 C17 S1 120.04(7)
C22 C17 S1 119.42(6)
C21 C22 C17 119.10(9)
N1 C4 C11 111.82(7)
N1 C4 C3A 106.0(5)
C11 C4 C3A 111.3(3)
N1 C4 C3B 101.2(3)
C11 C4 C3B 111.7(3)
C3A C4 C3B 5.3(8)
C15 C14 C13 121.41(8)
C15 C14 Cl1 119.45(8)
C13 C14 Cl1 119.14(7)
C14 C13 C12 118.90(8)
C13 C12 C11 120.96(8)
C11 C16 C15 121.20(8)
C14 C15 C16 118.81(9)
C19 C18 C17 119.36(9)
C21 C20 C19 118.19(9)
C21 C20 C23 120.78(12)
C19 C20 C23 121.02(12)
C22 C21 C20 121.43(10)
C18 C19 C20 121.37(9)
N1 C1A C2A 102.6(4)
C1A C2A C5A 112.8(4)
C1A C2A C3A 102.8(5)
C5A C2A C3A 115.7(4)
C4 C3A C2A 103.9(7)
C10A C5A C6A 118.1(2)
C10A C5A C2A 121.5(2)
C6A C5A C2A 120.3(2)
C7A C6A C5A 121.3(3)
C8A C7A C6A 121.3(6)
C7A C8A C9A 118.5(6)
C10A C9A C8A 119.2(5)
C9A C10A C5A 121.7(3)
N1 C1B C2B 101.1(3)
C3B C2B C5B 115.8(3)
C3B C2B C1B 101.0(4)
C5B C2B C1B 113.9(2)
C2B C3B C4 105.3(5)
C10B C5B C6B 118.44(14)
C10B C5B C2B 120.09(13)
C6B C5B C2B 121.47(14)
C7B C6B C5B 121.15(19)
C8B C7B C6B 119.7(3)
C7B C8B C9B 120.2(3)
C10B C9B C8B 119.6(3)
C9B C10B C5B 120.70(19)

loop_
_geom_bond_atom_site_label_1
_geom_bond_atom_site_label_2
_geom_bond_distance
S1 O1 1.4311(7)
S1 O2 1.4373(7)
S1 N1 1.6250(7)
S1 C17 1.7550(9)
Cl1 C14 1.7396(9)
N1 C1B 1.454(6)
N1 C4 1.4785(11)
N1 C1A 1.495(8)
C11 C16 1.3867(12)
C11 C12 1.3933(11)
C11 C4 1.5195(12)
C17 C18 1.3915(12)
C17 C22 1.3947(12)
C22 C21 1.3882(13)
C4 C3A 1.536(11)
C4 C3B 1.542(7)
C14 C15 1.3814(13)
C14 C13 1.3854(14)
C13 C12 1.3928(13)
C16 C15 1.3951(13)
C18 C19 1.3846(16)
C20 C21 1.3950(17)
C20 C19 1.3966(18)
C20 C23 1.4965(15)
C1A C2A 1.523(10)
C2A C5A 1.522(3)
C2A C3A 1.586(12)
C5A C10A 1.383(4)
C5A C6A 1.394(4)
C6A C7A 1.379(5)
C7A C8A 1.355(10)
C8A C9A 1.446(11)
C9A C10A 1.374(6)
C1B C2B 1.580(7)
C2B C3B 1.461(8)
C2B C5B 1.5160(19)
C5B C10B 1.386(2)
C5B C6B 1.393(2)
C6B C7B 1.382(3)
C7B C8B 1.370(6)
C8B C9B 1.392(6)
C9B C10B 1.386(3)
